data_7239629
loop_
_publ_author_name
'Xu, Qi-Wei'
'Dong, Gaoyun'
'Cui, Ruifang'
'Li, Xia'

_publ_section_title
;
 3D lanthanide-coordination frameworks constructed by a ternary
 mixed-ligand: crystal structure, luminescence and luminescence sensing
;
_journal_issue 4
_journal_name_full CrystEngComm
_journal_page_first 740
_journal_page_last 750
_journal_paper_doi 10.1039/C9CE01779H
_journal_volume 22
_journal_year 2020
_chemical_formula_sum 'C28 H16 N2 O9 Tb'
_chemical_formula_weight 683.35
_space_group_IT_number 14
_space_group_name_Hall '-P 2ybc'
_space_group_name_H-M_alt 'P 1 21/c 1'
_symmetry_cell_setting monoclinic
_symmetry_space_group_name_H-M 'P 1 21/c 1'
_atom_sites_solution_hydrogens geom
_atom_sites_solution_primary direct
_atom_sites_solution_secondary difmap
_audit_creation_method SHELXL-97
_audit_update_record
;
2019-09-24 deposited with the CCDC.	2019-12-13 downloaded from the CCDC.
;
_cell_angle_alpha 90.00
_cell_angle_beta 114.466(3)
_cell_angle_gamma 90.00
_cell_formula_units_Z 4
_cell_length_a 10.4330(6)
_cell_length_b 15.2061(9)
_cell_length_c 18.4169(9)
_cell_measurement_reflns_used 9883
_cell_measurement_temperature 293(2)
_cell_measurement_theta_max 26.136
_cell_measurement_theta_min 3.167
_cell_volume 2659.4(3)
_computing_cell_refinement 'Bruker SMART'
_computing_data_collection 'Bruker SMART'
_computing_data_reduction 'Bruker SAINT'
_computing_molecular_graphics 'Bruker SHELXTL'
_computing_publication_material 'Bruker SHELXTL'
_computing_structure_refinement 'SHELXL-97 (Sheldrick, 1997)'
_computing_structure_solution 'SHELXS-97 (Sheldrick, 1990)'
_diffrn_ambient_temperature 293(2)
_diffrn_measured_fraction_theta_full 0.998
_diffrn_measured_fraction_theta_max 0.998
_diffrn_measurement_device_type 'Rigaku Saturn724 CCD'
_diffrn_measurement_method 'phi and omega scans'
_diffrn_radiation_monochromator graphite
_diffrn_radiation_source 'fine-focus sealed tube'
_diffrn_radiation_type MoK\a
_diffrn_radiation_wavelength 0.71073
_diffrn_reflns_av_R_equivalents 0.0980
_diffrn_reflns_av_sigmaI/netI 0.0498
_diffrn_reflns_limit_h_max 12
_diffrn_reflns_limit_h_min -12
_diffrn_reflns_limit_k_max 18
_diffrn_reflns_limit_k_min -17
_diffrn_reflns_limit_l_max 21
_diffrn_reflns_limit_l_min -21
_diffrn_reflns_number 34167
_diffrn_reflns_theta_full 25.01
_diffrn_reflns_theta_max 25.01
_diffrn_reflns_theta_min 2.94
_exptl_absorpt_coefficient_mu 2.717
_exptl_absorpt_correction_T_max 0.9228
_exptl_absorpt_correction_T_min 0.6782
_exptl_absorpt_correction_type multi-scan
_exptl_absorpt_process_details 'SADABS; Bruker, 2000'
_exptl_crystal_colour colorless
_exptl_crystal_density_diffrn 1.707
_exptl_crystal_density_method 'not measured'
_exptl_crystal_description block
_exptl_crystal_F_000 1340
_exptl_crystal_size_max 0.241
_exptl_crystal_size_mid 0.089
_exptl_crystal_size_min 0.051
_refine_diff_density_max 0.976
_refine_diff_density_min -1.119
_refine_diff_density_rms 0.214
_refine_ls_extinction_method none
_refine_ls_goodness_of_fit_ref 1.084
_refine_ls_hydrogen_treatment mixed
_refine_ls_matrix_type full
_refine_ls_number_parameters 362
_refine_ls_number_reflns 4681
_refine_ls_number_restraints 0
_refine_ls_restrained_S_all 1.084
_refine_ls_R_factor_all 0.0570
_refine_ls_R_factor_gt 0.0409
_refine_ls_shift/su_max 0.000
_refine_ls_shift/su_mean 0.000
_refine_ls_structure_factor_coef Fsqd
_refine_ls_weighting_details 'calc w=1/[\s^2^(Fo^2^)+(0.0645P)^2^+0.0000P] where P=(Fo^2^+2Fc^2^)/3'
_refine_ls_weighting_scheme calc
_refine_ls_wR_factor_gt 0.1015
_refine_ls_wR_factor_ref 0.1078
_reflns_number_gt 3783
_reflns_number_total 4681
_reflns_threshold_expression >2sigma(I)
_cod_data_source_file c9ce01779h2.cif
_cod_data_source_block 111_CCDC2
_cod_depositor_comments
;Adding full bibliography for 7239626--7239630.cif.

 Adding full bibliography for 7239626--7239630.cif.
;
_cod_original_sg_symbol_H-M P21/c
_cod_database_code 7239629

loop_
_symmetry_equiv_pos_as_xyz
'x, y, z'
'-x, y+1/2, -z+1/2'
'-x, -y, -z'
'x, -y-1/2, z-1/2'

loop_
_atom_site_label
_atom_site_type_symbol
_atom_site_fract_x
_atom_site_fract_y
_atom_site_fract_z
_atom_site_U_iso_or_equiv
_atom_site_adp_type
_atom_site_occupancy
_atom_site_symmetry_multiplicity
_atom_site_calc_flag
_atom_site_refinement_flags
Tb1 Tb 0.49372(2) -0.133135(16) -0.126491(15) 0.02325(12) Uani 1 1 d .
O9 O 0.6264(4) -0.0784(2) 0.0075(2) 0.0314(9) Uani 1 1 d .
O8 O 0.6070(4) 0.0047(2) 0.1018(2) 0.0296(9) Uani 1 1 d .
O7 O -0.4074(4) 0.0519(3) -0.7474(2) 0.0373(10) Uani 1 1 d .
O3 O -0.2782(4) 0.0752(3) -0.3809(2) 0.0427(11) Uani 1 1 d .
O4 O -0.4744(4) 0.2131(2) -0.4043(2) 0.0342(9) Uani 1 1 d .
O6 O -0.4997(5) 0.1841(3) -0.7482(2) 0.0423(11) Uani 1 1 d .
O1 O 0.2521(4) -0.1676(3) -0.2005(3) 0.0464(11) Uani 1 1 d .
O5 O -0.4035(5) 0.3090(3) -0.4688(2) 0.0401(10) Uani 1 1 d .
O2 O 0.0850(5) -0.2692(3) -0.2271(4) 0.0718(16) Uani 1 1 d .
H2 H 0.1519 -0.2987 -0.1973 0.108 Uiso 1 1 calc R
N1 N 0.7471(5) -0.1956(3) -0.0768(3) 0.0343(12) Uani 1 1 d .
N2 N 0.6823(5) -0.0270(3) -0.1290(3) 0.0347(12) Uani 1 1 d .
C10 C 0.6501(8) 0.0569(4) -0.1513(4) 0.0503(18) Uani 1 1 d .
H10 H 0.5592 0.0770 -0.1638 0.060 Uiso 1 1 calc R
C9 C 0.7523(10) 0.1162(5) -0.1562(5) 0.064(2) Uani 1 1 d .
H9 H 0.7273 0.1736 -0.1736 0.077 Uiso 1 1 calc R
C2 C 0.9205(8) -0.3079(5) -0.0227(5) 0.068(2) Uani 1 1 d .
H2A H 0.9408 -0.3646 -0.0022 0.081 Uiso 1 1 calc R
C25 C -0.3892(6) 0.1587(4) -0.4981(3) 0.0287(13) Uani 1 1 d .
C8 C 0.8846(8) 0.0881(5) -0.1357(4) 0.057(2) Uani 1 1 d .
H8 H 0.9517 0.1263 -0.1387 0.069 Uiso 1 1 calc R
C28 C 0.5674(5) -0.0213(3) 0.0322(3) 0.0245(12) Uani 1 1 d .
C26 C -0.4227(5) 0.2315(4) -0.4538(3) 0.0280(13) Uani 1 1 d .
C6 C 1.0610(7) -0.0310(6) -0.0852(4) 0.055(2) Uani 1 1 d .
H6 H 1.1305 0.0057 -0.0876 0.066 Uiso 1 1 calc R
C12 C 0.8513(6) -0.1434(4) -0.0793(3) 0.0330(14) Uani 1 1 d .
C3 C 1.0213(7) -0.2594(5) -0.0257(5) 0.063(2) Uani 1 1 d .
H3 H 1.1121 -0.2817 -0.0088 0.076 Uiso 1 1 calc R
C27 C -0.4387(6) 0.1136(4) -0.7120(3) 0.0359(15) Uani 1 1 d .
C23 C -0.3989(6) 0.1042(4) -0.6235(3) 0.0316(13) Uani 1 1 d .
C24 C -0.4259(6) 0.1690(4) -0.5798(3) 0.0275(12) Uani 1 1 d .
H24 H -0.4694 0.2207 -0.6050 0.033 Uiso 1 1 calc R
C16 C -0.2189(6) -0.0652(4) -0.3159(4) 0.0391(15) Uani 1 1 d .
H16 H -0.3120 -0.0722 -0.3231 0.047 Uiso 1 1 calc R
C11 C 0.8162(6) -0.0548(4) -0.1071(3) 0.0344(14) Uani 1 1 d .
C22 C -0.3376(7) 0.0261(5) -0.5864(4) 0.0486(18) Uani 1 1 d .
H22 H -0.3235 -0.0193 -0.6161 0.058 Uiso 1 1 calc R
C14 C 0.0164(6) -0.1191(3) -0.2684(3) 0.0287(13) Uani 1 1 d .
C13 C 0.1275(6) -0.1868(4) -0.2292(3) 0.0312(14) Uani 1 1 d .
C20 C -0.3225(6) 0.0811(4) -0.4616(3) 0.0328(14) Uani 1 1 d .
C15 C -0.1219(7) -0.1300(4) -0.2791(4) 0.0390(15) Uani 1 1 d .
H15 H -0.1491 -0.1810 -0.2615 0.047 Uiso 1 1 calc R
C1 C 0.7815(7) -0.2763(4) -0.0498(4) 0.0494(18) Uani 1 1 d .
H1 H 0.7118 -0.3136 -0.0486 0.059 Uiso 1 1 calc R
C7 C 0.9221(7) 0.0017(5) -0.1097(4) 0.0440(17) Uani 1 1 d .
C17 C -0.1781(6) 0.0098(4) -0.3420(3) 0.0342(14) Uani 1 1 d .
C5 C 1.0946(7) -0.1135(6) -0.0587(4) 0.057(2) Uani 1 1 d .
H5 H 1.1868 -0.1329 -0.0425 0.068 Uiso 1 1 calc R
C21 C -0.2978(8) 0.0155(4) -0.5060(4) 0.054(2) Uani 1 1 d .
H21 H -0.2538 -0.0363 -0.4812 0.065 Uiso 1 1 calc R
C18 C -0.0396(7) 0.0235(4) -0.3296(4) 0.0453(17) Uani 1 1 d .
H18 H -0.0127 0.0753 -0.3462 0.054 Uiso 1 1 calc R
C19 C 0.0587(7) -0.0420(4) -0.2916(4) 0.0444(17) Uani 1 1 d .
H19 H 0.1528 -0.0339 -0.2819 0.053 Uiso 1 1 calc R
C4 C 0.9903(7) -0.1722(5) -0.0551(4) 0.0467(17) Uani 1 1 d .

loop_
_atom_site_aniso_label
_atom_site_aniso_U_11
_atom_site_aniso_U_22
_atom_site_aniso_U_33
_atom_site_aniso_U_23
_atom_site_aniso_U_13
_atom_site_aniso_U_12
Tb1 0.02093(18) 0.02508(17) 0.02308(18) -0.00081(11) 0.00846(12) 0.00005(11)
O9 0.027(2) 0.033(2) 0.032(2) -0.0026(18) 0.0101(18) 0.0051(18)
O8 0.029(2) 0.032(2) 0.022(2) -0.0026(17) 0.0043(17) 0.0059(17)
O7 0.041(3) 0.046(3) 0.026(2) -0.0057(19) 0.0150(19) 0.008(2)
O3 0.053(3) 0.042(3) 0.027(2) 0.0034(19) 0.012(2) 0.026(2)
O4 0.033(2) 0.033(2) 0.041(2) -0.0018(19) 0.020(2) 0.0041(18)
O6 0.046(3) 0.047(3) 0.033(2) 0.006(2) 0.016(2) 0.013(2)
O1 0.023(2) 0.053(3) 0.049(3) 0.010(2) 0.000(2) -0.003(2)
O5 0.054(3) 0.024(2) 0.048(3) 0.0009(19) 0.026(2) -0.001(2)
O2 0.057(3) 0.051(3) 0.094(5) 0.004(3) 0.019(3) 0.004(3)
N1 0.020(3) 0.040(3) 0.043(3) -0.007(2) 0.013(2) 0.002(2)
N2 0.031(3) 0.035(3) 0.040(3) 0.003(2) 0.017(2) -0.003(2)
C10 0.054(4) 0.039(4) 0.063(5) 0.006(3) 0.029(4) -0.006(3)
C9 0.088(7) 0.041(4) 0.057(5) 0.006(3) 0.024(5) -0.025(4)
C2 0.037(4) 0.048(5) 0.108(7) 0.008(5) 0.021(4) 0.014(4)
C25 0.019(3) 0.031(3) 0.034(3) -0.004(3) 0.009(3) 0.001(2)
C8 0.054(5) 0.066(5) 0.054(5) -0.004(4) 0.025(4) -0.036(4)
C28 0.023(3) 0.022(3) 0.029(3) -0.002(2) 0.012(2) -0.003(2)
C26 0.021(3) 0.040(3) 0.018(3) -0.005(3) 0.002(2) 0.005(3)
C6 0.039(4) 0.090(6) 0.046(4) -0.013(4) 0.027(4) -0.025(4)
C12 0.023(3) 0.047(4) 0.027(3) -0.012(3) 0.007(2) -0.002(3)
C3 0.030(4) 0.066(5) 0.084(6) -0.008(4) 0.016(4) 0.015(4)
C27 0.028(3) 0.059(4) 0.021(3) -0.003(3) 0.011(3) -0.002(3)
C23 0.024(3) 0.040(3) 0.025(3) 0.003(3) 0.005(2) 0.002(3)
C24 0.026(3) 0.031(3) 0.024(3) 0.003(2) 0.008(2) 0.007(3)
C16 0.024(3) 0.042(4) 0.043(4) -0.004(3) 0.006(3) 0.002(3)
C11 0.030(3) 0.049(4) 0.027(3) -0.011(3) 0.016(3) -0.012(3)
C22 0.061(5) 0.054(4) 0.029(4) -0.006(3) 0.016(3) 0.022(4)
C14 0.025(3) 0.029(3) 0.023(3) -0.002(2) 0.002(2) 0.003(2)
C13 0.030(3) 0.032(4) 0.025(3) 0.000(3) 0.004(3) -0.001(3)
C20 0.039(3) 0.036(4) 0.019(3) 0.003(2) 0.007(3) 0.013(3)
C15 0.034(4) 0.031(3) 0.045(4) 0.001(3) 0.009(3) -0.003(3)
C1 0.035(4) 0.032(4) 0.076(5) 0.008(4) 0.018(3) 0.010(3)
C7 0.042(4) 0.061(5) 0.032(4) -0.011(3) 0.019(3) -0.024(3)
C17 0.043(4) 0.035(3) 0.023(3) 0.001(3) 0.013(3) 0.012(3)
C5 0.025(4) 0.097(7) 0.051(5) -0.022(4) 0.018(3) -0.013(4)
C21 0.086(5) 0.044(4) 0.031(4) 0.004(3) 0.023(4) 0.032(4)
C18 0.051(4) 0.035(4) 0.057(4) 0.013(3) 0.029(4) 0.011(3)
C19 0.031(4) 0.040(4) 0.060(4) 0.010(3) 0.017(3) -0.001(3)
C4 0.033(4) 0.067(5) 0.038(4) -0.017(4) 0.012(3) -0.003(4)

loop_
_atom_type_symbol
_atom_type_description
_atom_type_scat_dispersion_real
_atom_type_scat_dispersion_imag
_atom_type_scat_source
C C 0.0033 0.0016 'International Tables Vol C Tables 4.2.6.8 and 6.1.1.4'
H H 0.0000 0.0000 'International Tables Vol C Tables 4.2.6.8 and 6.1.1.4'
N N 0.0061 0.0033 'International Tables Vol C Tables 4.2.6.8 and 6.1.1.4'
O O 0.0106 0.0060 'International Tables Vol C Tables 4.2.6.8 and 6.1.1.4'
Tb Tb -0.1723 4.1537 'International Tables Vol C Tables 4.2.6.8 and 6.1.1.4'

loop_
_geom_angle_atom_site_label_1
_geom_angle_atom_site_label_2
_geom_angle_atom_site_label_3
_geom_angle
_geom_angle_site_symmetry_1
_geom_angle_site_symmetry_3
O8 Tb1 O1 80.83(15) 3_655 .
O8 Tb1 O9 68.30(12) 3_655 .
O1 Tb1 O9 133.08(14) . .
O8 Tb1 O4 131.81(12) 3_655 2_544
O1 Tb1 O4 75.59(14) . 2_544
O9 Tb1 O4 99.22(13) . 2_544
O8 Tb1 O7 75.29(13) 3_655 3_554
O1 Tb1 O7 71.40(14) . 3_554
O9 Tb1 O7 128.58(14) . 3_554
O4 Tb1 O7 132.20(13) 2_544 3_554
O8 Tb1 O6 129.08(13) 3_655 3_554
O1 Tb1 O6 79.95(16) . 3_554
O9 Tb1 O6 146.96(14) . 3_554
O4 Tb1 O6 87.28(14) 2_544 3_554
O7 Tb1 O6 53.92(13) 3_554 3_554
O8 Tb1 O5 79.99(13) 3_655 2_544
O1 Tb1 O5 72.72(15) . 2_544
O9 Tb1 O5 67.90(13) . 2_544
O4 Tb1 O5 53.12(13) 2_544 2_544
O7 Tb1 O5 138.97(14) 3_554 2_544
O6 Tb1 O5 135.98(14) 3_554 2_544
O8 Tb1 N2 83.58(14) 3_655 .
O1 Tb1 N2 140.35(15) . .
O9 Tb1 N2 71.49(14) . .
O4 Tb1 N2 138.43(14) 2_544 .
O7 Tb1 N2 69.44(15) 3_554 .
O6 Tb1 N2 82.16(15) 3_554 .
O5 Tb1 N2 139.35(15) 2_544 .
O8 Tb1 N1 135.12(14) 3_655 .
O1 Tb1 N1 143.74(16) . .
O9 Tb1 N1 72.40(14) . .
O4 Tb1 N1 74.72(14) 2_544 .
O7 Tb1 N1 116.10(15) 3_554 .
O6 Tb1 N1 78.31(15) 3_554 .
O5 Tb1 N1 104.56(15) 2_544 .
N2 Tb1 N1 63.79(15) . .
O8 Tb1 C27 101.87(16) 3_655 3_554
O1 Tb1 C27 73.29(16) . 3_554
O9 Tb1 C27 145.52(16) . 3_554
O4 Tb1 C27 110.42(16) 2_544 3_554
O7 Tb1 C27 26.68(15) 3_554 3_554
O6 Tb1 C27 27.25(16) 3_554 3_554
O5 Tb1 C27 145.17(16) 2_544 3_554
N2 Tb1 C27 74.64(16) . 3_554
N1 Tb1 C27 98.28(17) . 3_554
O8 Tb1 C26 105.72(16) 3_655 2_544
O1 Tb1 C26 72.02(15) . 2_544
O9 Tb1 C26 83.08(15) . 2_544
O4 Tb1 C26 26.80(15) 2_544 2_544
O7 Tb1 C26 142.71(14) 3_554 2_544
O6 Tb1 C26 112.20(16) 3_554 2_544
O5 Tb1 C26 26.33(14) 2_544 2_544
N2 Tb1 C26 147.59(15) . 2_544
N1 Tb1 C26 89.91(16) . 2_544
C27 Tb1 C26 130.86(17) 3_554 2_544
C28 O9 Tb1 116.6(3) . .
C28 O8 Tb1 118.8(3) . 3_655
C27 O7 Tb1 92.5(4) . 3_554
C20 O3 C17 116.6(4) . .
C26 O4 Tb1 93.2(3) . 2_554
C27 O6 Tb1 91.5(3) . 3_554
C13 O1 Tb1 171.8(4) . .
C26 O5 Tb1 92.1(3) . 2_554
C13 O2 H2 109.5 . .
C1 N1 C12 117.3(5) . .
C1 N1 Tb1 123.6(4) . .
C12 N1 Tb1 119.1(4) . .
C10 N2 C11 119.1(5) . .
C10 N2 Tb1 120.6(4) . .
C11 N2 Tb1 120.3(4) . .
N2 C10 C9 121.5(7) . .
N2 C10 H10 119.3 . .
C9 C10 H10 119.3 . .
C8 C9 C10 119.3(7) . .
C8 C9 H9 120.3 . .
C10 C9 H9 120.3 . .
C3 C2 C1 121.5(7) . .
C3 C2 H2A 119.2 . .
C1 C2 H2A 119.2 . .
C20 C25 C24 118.2(5) . .
C20 C25 C26 123.1(5) . .
C24 C25 C26 118.8(5) . .
C9 C8 C7 120.4(6) . .
C9 C8 H8 119.8 . .
C7 C8 H8 119.8 . .
O8 C28 O9 126.4(5) . .
O8 C28 C28 117.7(6) . 3_655
O9 C28 C28 115.9(6) . 3_655
O5 C26 O4 121.5(5) . .
O5 C26 C25 118.9(5) . .
O4 C26 C25 119.5(5) . .
O5 C26 Tb1 61.6(3) . 2_554
O4 C26 Tb1 60.0(3) . 2_554
C25 C26 Tb1 178.3(4) . 2_554
C5 C6 C7 121.5(6) . .
C5 C6 H6 119.2 . .
C7 C6 H6 119.2 . .
N1 C12 C4 122.9(6) . .
N1 C12 C11 118.1(5) . .
C4 C12 C11 119.0(6) . .
C2 C3 C4 118.9(7) . .
C2 C3 H3 120.5 . .
C4 C3 H3 120.5 . .
O7 C27 O6 122.1(5) . .
O7 C27 C23 118.3(6) . .
O6 C27 C23 119.6(5) . .
O7 C27 Tb1 60.8(3) . 3_554
O6 C27 Tb1 61.3(3) . 3_554
C23 C27 Tb1 176.2(4) . 3_554
C24 C23 C22 119.4(5) . .
C24 C23 C27 122.2(5) . .
C22 C23 C27 118.4(5) . .
C23 C24 C25 121.2(5) . .
C23 C24 H24 119.4 . .
C25 C24 H24 119.4 . .
C17 C16 C15 119.8(6) . .
C17 C16 H16 120.1 . .
C15 C16 H16 120.1 . .
N2 C11 C7 121.7(6) . .
N2 C11 C12 118.7(5) . .
C7 C11 C12 119.6(6) . .
C21 C22 C23 120.3(6) . .
C21 C22 H22 119.9 . .
C23 C22 H22 119.9 . .
C19 C14 C15 120.4(5) . .
C19 C14 C13 116.8(5) . .
C15 C14 C13 122.8(5) . .
O1 C13 O2 121.3(6) . .
O1 C13 C14 121.3(5) . .
O2 C13 C14 117.4(5) . .
O3 C20 C21 122.4(5) . .
O3 C20 C25 117.1(5) . .
C21 C20 C25 120.4(5) . .
C16 C15 C14 119.8(6) . .
C16 C15 H15 120.1 . .
C14 C15 H15 120.1 . .
N1 C1 C2 122.1(7) . .
N1 C1 H1 118.9 . .
C2 C1 H1 118.9 . .
C8 C7 C11 118.0(6) . .
C8 C7 C6 122.9(6) . .
C11 C7 C6 119.1(7) . .
C16 C17 C18 121.5(6) . .
C16 C17 O3 119.6(5) . .
C18 C17 O3 118.9(6) . .
C6 C5 C4 120.8(7) . .
C6 C5 H5 119.6 . .
C4 C5 H5 119.6 . .
C22 C21 C20 120.5(6) . .
C22 C21 H21 119.8 . .
C20 C21 H21 119.8 . .
C17 C18 C19 118.5(6) . .
C17 C18 H18 120.7 . .
C19 C18 H18 120.7 . .
C14 C19 C18 119.9(6) . .
C14 C19 H19 120.0 . .
C18 C19 H19 120.0 . .
C12 C4 C3 117.1(6) . .
C12 C4 C5 119.9(7) . .
C3 C4 C5 122.9(7) . .

loop_
_geom_bond_atom_site_label_1
_geom_bond_atom_site_label_2
_geom_bond_distance
_geom_bond_site_symmetry_2
Tb1 O8 2.349(4) 3_655
Tb1 O1 2.375(4) .
Tb1 O9 2.423(4) .
Tb1 O4 2.435(4) 2_544
Tb1 O7 2.449(4) 3_554
Tb1 O6 2.459(4) 3_554
Tb1 O5 2.471(4) 2_544
Tb1 N2 2.559(5) .
Tb1 N1 2.593(5) .
Tb1 C27 2.803(6) 3_554
Tb1 C26 2.807(6) 2_544
O9 C28 1.253(6) .
O8 C28 1.239(6) .
O8 Tb1 2.349(4) 3_655
O7 C27 1.260(7) .
O7 Tb1 2.449(4) 3_554
O3 C20 1.365(6) .
O3 C17 1.405(7) .
O4 C26 1.268(6) .
O4 Tb1 2.435(4) 2_554
O6 C27 1.284(7) .
O6 Tb1 2.459(4) 3_554
O1 C13 1.218(7) .
O5 C26 1.246(7) .
O5 Tb1 2.471(4) 2_554
O2 C13 1.335(7) .
O2 H2 0.8200 .
N1 C1 1.316(8) .
N1 C12 1.361(7) .
N2 C10 1.341(8) .
N2 C11 1.352(7) .
C10 C9 1.427(10) .
C10 H10 0.9300 .
C9 C8 1.341(11) .
C9 H9 0.9300 .
C2 C3 1.303(10) .
C2 C1 1.408(9) .
C2 H2A 0.9300 .
C25 C20 1.393(8) .
C25 C24 1.401(7) .
C25 C26 1.499(8) .
C8 C7 1.398(10) .
C8 H8 0.9300 .
C28 C28 1.556(10) 3_655
C26 Tb1 2.807(6) 2_554
C6 C5 1.339(10) .
C6 C7 1.417(10) .
C6 H6 0.9300 .
C12 C4 1.400(9) .
C12 C11 1.434(8) .
C3 C4 1.419(10) .
C3 H3 0.9300 .
C27 C23 1.512(8) .
C27 Tb1 2.803(6) 3_554
C23 C24 1.372(8) .
C23 C22 1.388(8) .
C24 H24 0.9300 .
C16 C17 1.372(8) .
C16 C15 1.373(8) .
C16 H16 0.9300 .
C11 C7 1.416(8) .
C22 C21 1.371(9) .
C22 H22 0.9300 .
C14 C19 1.381(8) .
C14 C15 1.382(8) .
C14 C13 1.494(8) .
C20 C21 1.380(8) .
C15 H15 0.9300 .
C1 H1 0.9300 .
C17 C18 1.382(9) .
C5 C4 1.429(10) .
C5 H5 0.9300 .
C21 H21 0.9300 .
C18 C19 1.393(8) .
C18 H18 0.9300 .
C19 H19 0.9300 .

loop_
_geom_torsion_atom_site_label_1
_geom_torsion_atom_site_label_2
_geom_torsion_atom_site_label_3
_geom_torsion_atom_site_label_4
_geom_torsion
_geom_torsion_site_symmetry_1
_geom_torsion_site_symmetry_4
O8 Tb1 O9 C28 13.9(3) 3_655 .
O1 Tb1 O9 C28 -38.8(4) . .
O4 Tb1 O9 C28 -117.6(4) 2_544 .
O7 Tb1 O9 C28 62.0(4) 3_554 .
O6 Tb1 O9 C28 143.1(4) 3_554 .
O5 Tb1 O9 C28 -73.8(4) 2_544 .
N2 Tb1 O9 C28 104.2(4) . .
N1 Tb1 O9 C28 171.7(4) . .
C27 Tb1 O9 C28 93.0(4) 3_554 .
C26 Tb1 O9 C28 -96.2(4) 2_544 .
O8 Tb1 O1 C13 -73(3) 3_655 .
O9 Tb1 O1 C13 -25(3) . .
O4 Tb1 O1 C13 65(3) 2_544 .
O7 Tb1 O1 C13 -151(3) 3_554 .
O6 Tb1 O1 C13 154(3) 3_554 .
O5 Tb1 O1 C13 9(3) 2_544 .
N2 Tb1 O1 C13 -141(3) . .
N1 Tb1 O1 C13 100(3) . .
C27 Tb1 O1 C13 -178(100) 3_554 .
C26 Tb1 O1 C13 37(3) 2_544 .
O8 Tb1 N1 C1 130.7(5) 3_655 .
O1 Tb1 N1 C1 -40.2(6) . .
O9 Tb1 N1 C1 101.0(5) . .
O4 Tb1 N1 C1 -4.1(5) 2_544 .
O7 Tb1 N1 C1 -134.1(5) 3_554 .
O6 Tb1 N1 C1 -94.5(5) 3_554 .
O5 Tb1 N1 C1 40.3(5) 2_544 .
N2 Tb1 N1 C1 178.6(6) . .
C27 Tb1 N1 C1 -113.2(5) 3_554 .
C26 Tb1 N1 C1 18.2(5) 2_544 .
O8 Tb1 N1 C12 -50.2(5) 3_655 .
O1 Tb1 N1 C12 138.9(4) . .
O9 Tb1 N1 C12 -79.9(4) . .
O4 Tb1 N1 C12 175.0(4) 2_544 .
O7 Tb1 N1 C12 45.1(4) 3_554 .
O6 Tb1 N1 C12 84.6(4) 3_554 .
O5 Tb1 N1 C12 -140.6(4) 2_544 .
N2 Tb1 N1 C12 -2.3(4) . .
C27 Tb1 N1 C12 66.0(4) 3_554 .
C26 Tb1 N1 C12 -162.7(4) 2_544 .
O8 Tb1 N2 C10 -28.7(5) 3_655 .
O1 Tb1 N2 C10 38.6(6) . .
O9 Tb1 N2 C10 -97.9(5) . .
O4 Tb1 N2 C10 179.2(4) 2_544 .
O7 Tb1 N2 C10 48.0(5) 3_554 .
O6 Tb1 N2 C10 102.3(5) 3_554 .
O5 Tb1 N2 C10 -95.1(5) 2_544 .
N1 Tb1 N2 C10 -176.9(5) . .
C27 Tb1 N2 C10 75.5(5) 3_554 .
C26 Tb1 N2 C10 -138.0(5) 2_544 .
O8 Tb1 N2 C11 150.8(4) 3_655 .
O1 Tb1 N2 C11 -142.0(4) . .
O9 Tb1 N2 C11 81.6(4) . .
O4 Tb1 N2 C11 -1.3(5) 2_544 .
O7 Tb1 N2 C11 -132.5(4) 3_554 .
O6 Tb1 N2 C11 -78.2(4) 3_554 .
O5 Tb1 N2 C11 84.4(5) 2_544 .
N1 Tb1 N2 C11 2.6(4) . .
C27 Tb1 N2 C11 -105.0(4) 3_554 .
C26 Tb1 N2 C11 41.4(6) 2_544 .
C11 N2 C10 C9 3.1(10) . .
Tb1 N2 C10 C9 -177.4(5) . .
N2 C10 C9 C8 -2.2(11) . .
C10 C9 C8 C7 0.0(11) . .
Tb1 O8 C28 O9 166.7(4) 3_655 .
Tb1 O8 C28 C28 -12.3(7) 3_655 3_655
Tb1 O9 C28 O8 168.0(4) . .
Tb1 O9 C28 C28 -13.0(7) . 3_655
Tb1 O5 C26 O4 0.8(5) 2_554 .
Tb1 O5 C26 C25 178.2(4) 2_554 .
Tb1 O4 C26 O5 -0.8(5) 2_554 .
Tb1 O4 C26 C25 -178.2(4) 2_554 .
C20 C25 C26 O5 138.7(6) . .
C24 C25 C26 O5 -41.0(7) . .
C20 C25 C26 O4 -43.9(8) . .
C24 C25 C26 O4 136.4(5) . .
C20 C25 C26 Tb1 -116(15) . 2_554
C24 C25 C26 Tb1 65(15) . 2_554
C1 N1 C12 C4 0.4(9) . .
Tb1 N1 C12 C4 -178.8(4) . .
C1 N1 C12 C11 -178.8(6) . .
Tb1 N1 C12 C11 2.0(7) . .
C1 C2 C3 C4 1.6(13) . .
Tb1 O7 C27 O6 2.5(6) 3_554 .
Tb1 O7 C27 C23 -175.8(5) 3_554 .
Tb1 O6 C27 O7 -2.4(6) 3_554 .
Tb1 O6 C27 C23 175.8(5) 3_554 .
O7 C27 C23 C24 178.4(5) . .
O6 C27 C23 C24 0.1(9) . .
Tb1 C27 C23 C24 103(7) 3_554 .
O7 C27 C23 C22 -3.9(9) . .
O6 C27 C23 C22 177.8(6) . .
Tb1 C27 C23 C22 -79(7) 3_554 .
C22 C23 C24 C25 1.8(9) . .
C27 C23 C24 C25 179.4(5) . .
C20 C25 C24 C23 0.8(8) . .
C26 C25 C24 C23 -179.4(5) . .
C10 N2 C11 C7 -2.1(9) . .
Tb1 N2 C11 C7 178.4(4) . .
C10 N2 C11 C12 176.8(6) . .
Tb1 N2 C11 C12 -2.7(7) . .
N1 C12 C11 N2 0.4(8) . .
C4 C12 C11 N2 -178.8(5) . .
N1 C12 C11 C7 179.3(5) . .
C4 C12 C11 C7 0.1(8) . .
C24 C23 C22 C21 -3.4(10) . .
C27 C23 C22 C21 178.9(6) . .
Tb1 O1 C13 O2 -72(3) . .
Tb1 O1 C13 C14 108(3) . .
C19 C14 C13 O1 18.7(9) . .
C15 C14 C13 O1 -159.2(6) . .
C19 C14 C13 O2 -161.3(6) . .
C15 C14 C13 O2 20.9(9) . .
C17 O3 C20 C21 14.7(9) . .
C17 O3 C20 C25 -162.5(5) . .
C24 C25 C20 O3 175.2(5) . .
C26 C25 C20 O3 -4.5(8) . .
C24 C25 C20 C21 -2.0(9) . .
C26 C25 C20 C21 178.3(6) . .
C17 C16 C15 C14 0.2(10) . .
C19 C14 C15 C16 2.5(10) . .
C13 C14 C15 C16 -179.7(6) . .
C12 N1 C1 C2 1.3(10) . .
Tb1 N1 C1 C2 -179.5(6) . .
C3 C2 C1 N1 -2.4(13) . .
C9 C8 C7 C11 1.0(10) . .
C9 C8 C7 C6 -178.3(7) . .
N2 C11 C7 C8 0.0(9) . .
C12 C11 C7 C8 -178.8(6) . .
N2 C11 C7 C6 179.3(5) . .
C12 C11 C7 C6 0.5(9) . .
C5 C6 C7 C8 178.3(7) . .
C5 C6 C7 C11 -0.9(10) . .
C15 C16 C17 C18 -2.3(10) . .
C15 C16 C17 O3 178.8(5) . .
C20 O3 C17 C16 -104.9(6) . .
C20 O3 C17 C18 76.2(7) . .
C7 C6 C5 C4 0.7(11) . .
C23 C22 C21 C20 2.2(11) . .
O3 C20 C21 C22 -176.6(6) . .
C25 C20 C21 C22 0.5(11) . .
C16 C17 C18 C19 1.7(10) . .
O3 C17 C18 C19 -179.4(6) . .
C15 C14 C19 C18 -3.1(10) . .
C13 C14 C19 C18 179.0(6) . .
C17 C18 C19 C14 1.0(10) . .
N1 C12 C4 C3 -1.1(9) . .
C11 C12 C4 C3 178.1(6) . .
N1 C12 C4 C5 -179.5(6) . .
C11 C12 C4 C5 -0.3(9) . .
C2 C3 C4 C12 0.1(11) . .
C2 C3 C4 C5 178.4(7) . .
C6 C5 C4 C12 -0.1(10) . .
C6 C5 C4 C3 -178.4(7) . .
